data_7029039
loop_
_publ_author_name
'Acosta-Ramirez, Alberto'
'Cross, Edward D.'
'McDonald, Robert'
'Bierenstiel, Matthias'

_publ_section_title
;
 Binuclear ruthenium \h(6)-arene complexes with tetradentate N,S-ligands
 containing the ortho-aminothiophenol motif.
;
_journal_issue 8
_journal_name_full 'Dalton transactions (Cambridge, England : 2003)'
_journal_page_first 3104
_journal_page_last 3113
_journal_paper_doi 10.1039/c3dt53075b
_journal_volume 43
_journal_year 2014
_chemical_formula_moiety 'C20 H20 N2 S2'
_chemical_formula_sum 'C20 H20 N2 S2'
_chemical_formula_weight 352.50
_chemical_name_systematic
; 
 ? 
;
_space_group_IT_number 60
_symmetry_cell_setting orthorhombic
_symmetry_space_group_name_Hall '-P 2n 2ab'
_symmetry_space_group_name_H-M 'P b c n'
_atom_sites_solution_hydrogens geom
_atom_sites_solution_primary direct
_atom_sites_solution_secondary difmap
_audit_creation_method SHELXL-97
_cell_angle_alpha 90.00
_cell_angle_beta 90.00
_cell_angle_gamma 90.00
_cell_formula_units_Z 4
_cell_length_a 8.4685(3)
_cell_length_b 12.1683(4)
_cell_length_c 17.2063(5)
_cell_measurement_reflns_used 7053
_cell_measurement_temperature 173(2)
_cell_measurement_theta_max 27.28
_cell_measurement_theta_min 2.93
_cell_volume 1773.06(10)
_computing_cell_refinement 'Bruker SAINT'
_computing_data_collection 'Bruker APEX2'
_computing_data_reduction 'Bruker SAINT'
_computing_molecular_graphics 'Bruker SHELXTL'
_computing_publication_material 'Bruker SHELXTL'
_computing_structure_refinement 'SHELXL-97 (Sheldrick, 2008)'
_computing_structure_solution 'SHELXD (Schneider & Sheldrick, 2002)'
_diffrn_ambient_temperature 173(2)
_diffrn_measured_fraction_theta_full 1.000
_diffrn_measured_fraction_theta_max 1.000
_diffrn_measurement_device_type 'Bruker APEX-II CCD'
_diffrn_measurement_method '\w scans'
_diffrn_radiation_monochromator graphite
_diffrn_radiation_source 'fine-focus sealed tube'
_diffrn_radiation_type MoK\a
_diffrn_radiation_wavelength 0.71073
_diffrn_reflns_av_R_equivalents 0.0173
_diffrn_reflns_av_sigmaI/netI 0.0089
_diffrn_reflns_limit_h_max 11
_diffrn_reflns_limit_h_min -11
_diffrn_reflns_limit_k_max 15
_diffrn_reflns_limit_k_min -15
_diffrn_reflns_limit_l_max 22
_diffrn_reflns_limit_l_min -22
_diffrn_reflns_number 14660
_diffrn_reflns_theta_full 27.51
_diffrn_reflns_theta_max 27.51
_diffrn_reflns_theta_min 2.37
_exptl_absorpt_coefficient_mu 0.304
_exptl_absorpt_correction_T_max 0.9313
_exptl_absorpt_correction_T_min 0.8918
_exptl_absorpt_correction_type integration
_exptl_absorpt_process_details 'SADABS (Sheldrick, 2008)'
_exptl_crystal_colour colourless
_exptl_crystal_density_diffrn 1.321
_exptl_crystal_density_method 'not measured'
_exptl_crystal_description prism
_exptl_crystal_F_000 744
_exptl_crystal_size_max 0.39
_exptl_crystal_size_mid 0.33
_exptl_crystal_size_min 0.24
_refine_diff_density_max 0.279
_refine_diff_density_min -0.189
_refine_diff_density_rms 0.038
_refine_ls_extinction_method none
_refine_ls_goodness_of_fit_ref 1.068
_refine_ls_hydrogen_treatment mixed
_refine_ls_matrix_type full
_refine_ls_number_parameters 117
_refine_ls_number_reflns 2038
_refine_ls_number_restraints 0
_refine_ls_restrained_S_all 1.068
_refine_ls_R_factor_all 0.0321
_refine_ls_R_factor_gt 0.0284
_refine_ls_shift/su_max 0.000
_refine_ls_shift/su_mean 0.000
_refine_ls_structure_factor_coef Fsqd
_refine_ls_weighting_details 'calc w=1/[\s^2^(Fo^2^)+(0.0374P)^2^+0.6253P] where P=(Fo^2^+2Fc^2^)/3'
_refine_ls_weighting_scheme calc
_refine_ls_wR_factor_gt 0.0758
_refine_ls_wR_factor_ref 0.0788
_reflns_number_gt 1841
_reflns_number_total 2038
_reflns_threshold_expression I>2\s(I)
_cod_data_source_file c3dt53075b.txt
_cod_data_source_block cbu1103
_cod_depositor_comments
;
The following automatic conversions were performed:

'_symmetry_cell_setting' value 'Orthorhombic' changed to
'orthorhombic' according to
/usr/data/users/saulius/automatic-downloads/current/RSC/lib/dictionaries/cif_core.dic
dictionary named 'cif_core.dic' version 2.4.2 from 2011-04-26.

Automatic conversion script
Id: cif_fix_values 2281 2013-09-26 08:29:07Z andrius 
;
_cod_database_code 7029039

loop_
_symmetry_equiv_pos_as_xyz
'x, y, z'
'-x+1/2, -y+1/2, z+1/2'
'-x, y, -z+1/2'
'x+1/2, -y+1/2, -z'
'-x, -y, -z'
'x-1/2, y-1/2, -z-1/2'
'x, -y, z-1/2'
'-x-1/2, y-1/2, z'

loop_
_atom_site_label
_atom_site_type_symbol
_atom_site_fract_x
_atom_site_fract_y
_atom_site_fract_z
_atom_site_U_iso_or_equiv
_atom_site_adp_type
_atom_site_occupancy
_atom_site_symmetry_multiplicity
_atom_site_calc_flag
_atom_site_refinement_flags
S S -0.08559(4) 0.06451(2) 0.378101(18) 0.03134(11) Uani 1 1 d .
N N 0.15774(16) 0.15458(11) 0.49234(7) 0.0426(3) Uani 1 1 d .
H1NA H 0.115(2) 0.0908(16) 0.4951(10) 0.052(5) Uiso 1 1 d .
H1NB H 0.204(2) 0.1776(14) 0.5348(11) 0.056(5) Uiso 1 1 d .
C1 C 0.03910(14) -0.09762(9) 0.28579(7) 0.0278(2) Uani 1 1 d .
C2 C 0.07503(15) -0.19776(11) 0.32107(8) 0.0349(3) Uani 1 1 d .
H2 H 0.1264 -0.1982 0.3702 0.042 Uiso 1 1 calc R
C3 C 0.03709(17) -0.29651(10) 0.28569(9) 0.0399(3) Uani 1 1 d .
H3 H 0.0621 -0.3641 0.3105 0.048 Uiso 1 1 calc R
C10 C 0.08518(14) 0.00839(10) 0.32520(7) 0.0314(3) Uani 1 1 d .
H10A H 0.1216 0.0621 0.2859 0.038 Uiso 1 1 calc R
H10B H 0.1731 -0.0052 0.3619 0.038 Uiso 1 1 calc R
C11 C -0.02919(14) 0.20340(9) 0.39152(6) 0.0267(2) Uani 1 1 d .
C12 C 0.07829(14) 0.23289(10) 0.45021(7) 0.0295(3) Uani 1 1 d .
C13 C 0.10865(16) 0.34527(11) 0.46173(8) 0.0349(3) Uani 1 1 d .
H13 H 0.1785 0.3675 0.5020 0.042 Uiso 1 1 calc R
C14 C 0.03833(16) 0.42377(10) 0.41528(8) 0.0365(3) Uani 1 1 d .
H14 H 0.0604 0.4993 0.4242 0.044 Uiso 1 1 calc R
C15 C -0.06340(16) 0.39462(11) 0.35613(8) 0.0372(3) Uani 1 1 d .
H15 H -0.1093 0.4492 0.3237 0.045 Uiso 1 1 calc R
C16 C -0.09756(15) 0.28428(10) 0.34474(7) 0.0324(3) Uani 1 1 d .
H16 H -0.1685 0.2634 0.3046 0.039 Uiso 1 1 calc R

loop_
_atom_site_aniso_label
_atom_site_aniso_U_11
_atom_site_aniso_U_22
_atom_site_aniso_U_33
_atom_site_aniso_U_23
_atom_site_aniso_U_13
_atom_site_aniso_U_12
S 0.03392(18) 0.02513(17) 0.03497(19) -0.00366(11) 0.00228(12) -0.00570(11)
N 0.0529(7) 0.0348(6) 0.0401(6) 0.0037(5) -0.0164(6) -0.0038(5)
C1 0.0279(5) 0.0228(5) 0.0328(6) -0.0008(5) -0.0017(5) 0.0007(4)
C2 0.0371(6) 0.0303(6) 0.0372(7) 0.0056(5) -0.0031(5) 0.0032(5)
C3 0.0423(7) 0.0221(6) 0.0553(8) 0.0082(5) 0.0042(6) 0.0036(5)
C10 0.0300(6) 0.0275(6) 0.0368(6) -0.0054(5) -0.0042(5) -0.0003(5)
C11 0.0291(6) 0.0239(5) 0.0272(5) -0.0019(4) 0.0035(4) -0.0012(4)
C12 0.0326(6) 0.0287(6) 0.0271(6) -0.0011(5) 0.0022(5) -0.0013(5)
C13 0.0377(6) 0.0317(6) 0.0352(6) -0.0076(5) 0.0032(5) -0.0060(5)
C14 0.0431(7) 0.0244(6) 0.0420(7) -0.0040(5) 0.0149(6) -0.0014(5)
C15 0.0422(7) 0.0294(6) 0.0402(7) 0.0064(5) 0.0105(6) 0.0080(5)
C16 0.0334(6) 0.0329(6) 0.0309(6) 0.0004(5) 0.0020(5) 0.0037(5)

loop_
_atom_type_symbol
_atom_type_description
_atom_type_scat_dispersion_real
_atom_type_scat_dispersion_imag
_atom_type_scat_source
C C 0.0033 0.0016 'International Tables Vol C Tables 4.2.6.8 and 6.1.1.4'
H H 0.0000 0.0000 'International Tables Vol C Tables 4.2.6.8 and 6.1.1.4'
N N 0.0061 0.0033 'International Tables Vol C Tables 4.2.6.8 and 6.1.1.4'
S S 0.1246 0.1234 'International Tables Vol C Tables 4.2.6.8 and 6.1.1.4'

loop_
_geom_angle_atom_site_label_1
_geom_angle_atom_site_label_2
_geom_angle_atom_site_label_3
_geom_angle
_geom_angle_site_symmetry_1
_geom_angle_site_symmetry_3
C11 S C10 101.92(5) . .
C12 N H1NA 116.6(12) . .
C12 N H1NB 116.0(11) . .
H1NA N H1NB 115.8(16) . .
C2 C1 C1 119.11(7) . 3
C2 C1 C10 119.67(11) . .
C1 C1 C10 121.22(7) 3 .
C3 C2 C1 121.07(12) . .
C3 C3 C2 119.81(8) 3 .
C1 C10 S 109.66(8) . .
C16 C11 C12 120.16(11) . .
C16 C11 S 119.03(9) . .
C12 C11 S 120.77(9) . .
N C12 C13 120.73(12) . .
N C12 C11 121.28(11) . .
C13 C12 C11 117.90(11) . .
C14 C13 C12 120.85(12) . .
C15 C14 C13 121.23(12) . .
C14 C15 C16 118.89(12) . .
C15 C16 C11 120.93(12) . .

loop_
_geom_bond_atom_site_label_1
_geom_bond_atom_site_label_2
_geom_bond_distance
_geom_bond_site_symmetry_2
S C11 1.7714(12) .
S C10 1.8402(13) .
N C12 1.3733(17) .
N H1NA 0.859(19) .
N H1NB 0.877(19) .
C1 C2 1.3949(17) .
C1 C1 1.399(2) 3
C1 C10 1.5086(16) .
C2 C3 1.3849(19) .
C3 C3 1.379(3) 3
C11 C16 1.3970(17) .
C11 C12 1.4061(16) .
C12 C13 1.4055(17) .
C13 C14 1.3806(19) .
C14 C15 1.380(2) .
C15 C16 1.3873(18) .

loop_
_geom_torsion_atom_site_label_1
_geom_torsion_atom_site_label_2
_geom_torsion_atom_site_label_3
_geom_torsion_atom_site_label_4
_geom_torsion
_geom_torsion_site_symmetry_1
_geom_torsion_site_symmetry_3
_geom_torsion_site_symmetry_4
C1 C1 C2 C3 1.2(2) 3 . .
C10 C1 C2 C3 -178.73(12) . . .
C1 C2 C3 C3 0.2(2) . . 3
C2 C1 C10 S -98.00(12) . . .
C1 C1 C10 S 82.09(16) 3 . .
C11 S C10 C1 -161.66(8) . . .
C10 S C11 C16 103.65(10) . . .
C10 S C11 C12 -78.72(10) . . .
C16 C11 C12 N -174.13(12) . . .
S C11 C12 N 8.27(16) . . .
C16 C11 C12 C13 2.47(17) . . .
S C11 C12 C13 -175.13(9) . . .
N C12 C13 C14 174.81(12) . . .
C11 C12 C13 C14 -1.80(18) . . .
C12 C13 C14 C15 -0.2(2) . . .
C13 C14 C15 C16 1.4(2) . . .
C14 C15 C16 C11 -0.75(19) . . .
C12 C11 C16 C15 -1.23(18) . . .
S C11 C16 C15 176.41(10) . . .
C2 C1 C1 C2 -1.8(3) . 3 3
C2 C1 C1 C10 178.08(8) . 3 3
C10 C1 C1 C10 -2.0(2) . 3 3
